data_2237962
loop_
_publ_author_name
'Huang, Ping-Hsin'
'Wen, Yuh-Sheng'
'Shen, Jiun-Yi'

_publ_section_title
;
 4-(1<i>H</i>-Pyrrolo[2,3-<i>b</i>]pyridin-2-yl)pyridine
;
_journal_coeditor_code NC2308
_journal_issue 5
_journal_name_full 'Acta Crystallographica Section E'
_journal_page_first o674
_journal_paper_doi 10.1107/S1600536813008672
_journal_volume 69
_journal_year 2013
_chemical_formula_iupac 'C12 H9 N3'
_chemical_formula_moiety 'C12 H9 N3'
_chemical_formula_sum 'C12 H9 N3'
_chemical_formula_weight 195.22
_chemical_name_systematic
;
4-(1<i>H</i>-Pyrrolo[2,3-<i>b</i>]pyridin-2-yl)pyridine
;
_space_group_IT_number 2
_symmetry_cell_setting triclinic
_symmetry_space_group_name_Hall '-P 1'
_symmetry_space_group_name_H-M 'P -1'
_atom_sites_solution_hydrogens geom
_atom_sites_solution_primary direct
_atom_sites_solution_secondary difmap
_audit_creation_method SHELXL-97
_cell_angle_alpha 83.372(2)
_cell_angle_beta 86.697(2)
_cell_angle_gamma 87.427(2)
_cell_formula_units_Z 4
_cell_length_a 6.5529(5)
_cell_length_b 10.0457(8)
_cell_length_c 14.5282(11)
_cell_measurement_reflns_used 1585
_cell_measurement_temperature 295(2)
_cell_measurement_theta_max 23.28
_cell_measurement_theta_min 2.61
_cell_volume 947.69(13)
_computing_cell_refinement 'SAINT (Bruker, 2001)'
_computing_data_collection 'SMART (Bruker, 2001)'
_computing_data_reduction 'SAINT (Bruker, 2001)'
_computing_molecular_graphics 'ORTEP-3 for Windows (Farrugia, 2012)'
_computing_publication_material 'WinGX (Farrugia, 2012)'
_computing_structure_refinement 'SHELXL97 (Sheldrick, 2008)'
_computing_structure_solution 'SHELXS97 (Sheldrick, 2008)'
_diffrn_ambient_temperature 295(2)
_diffrn_measured_fraction_theta_full 1.000
_diffrn_measured_fraction_theta_max 1.000
_diffrn_measurement_device_type 'Bruker SMART APEX CCD area-detector'
_diffrn_measurement_method 'omega scans'
_diffrn_radiation_monochromator graphite
_diffrn_radiation_source 'fine-focus sealed tube'
_diffrn_radiation_type MoK\a
_diffrn_radiation_wavelength 0.71073
_diffrn_reflns_av_R_equivalents 0.0338
_diffrn_reflns_av_sigmaI/netI 0.0370
_diffrn_reflns_limit_h_max 7
_diffrn_reflns_limit_h_min -7
_diffrn_reflns_limit_k_max 11
_diffrn_reflns_limit_k_min -11
_diffrn_reflns_limit_l_max 17
_diffrn_reflns_limit_l_min -17
_diffrn_reflns_number 10193
_diffrn_reflns_theta_full 25.00
_diffrn_reflns_theta_max 25.00
_diffrn_reflns_theta_min 1.41
_exptl_absorpt_coefficient_mu 0.085
_exptl_absorpt_correction_T_max 0.9957
_exptl_absorpt_correction_T_min 0.9748
_exptl_absorpt_correction_type multi-scan
_exptl_absorpt_process_details '(SADABS; Bruker, 2001)'
_exptl_crystal_colour colorless
_exptl_crystal_density_diffrn 1.368
_exptl_crystal_density_meas 1.368
_exptl_crystal_density_method 'not measured'
_exptl_crystal_description plate
_exptl_crystal_F_000 408
_exptl_crystal_size_max 0.30
_exptl_crystal_size_mid 0.20
_exptl_crystal_size_min 0.05
_refine_diff_density_max 0.141
_refine_diff_density_min -0.169
_refine_ls_extinction_method none
_refine_ls_goodness_of_fit_ref 1.139
_refine_ls_hydrogen_treatment constr
_refine_ls_matrix_type full
_refine_ls_number_parameters 271
_refine_ls_number_reflns 3329
_refine_ls_number_restraints 0
_refine_ls_restrained_S_all 1.139
_refine_ls_R_factor_all 0.0801
_refine_ls_R_factor_gt 0.0578
_refine_ls_shift/su_max 0.000
_refine_ls_shift/su_mean 0.000
_refine_ls_structure_factor_coef Fsqd
_refine_ls_weighting_details 'calc w=1/[\s^2^(Fo^2^)+(0.0442P)^2^+0.1260P] where P=(Fo^2^+2Fc^2^)/3'
_refine_ls_weighting_scheme calc
_refine_ls_wR_factor_gt 0.1145
_refine_ls_wR_factor_ref 0.1239
_reflns_number_gt 2573
_reflns_number_total 3329
_reflns_threshold_expression I>2sigma(I)
_cod_data_source_file nc2308.cif
_cod_data_source_block I
_cod_database_code 2237962
_cod_database_fobs_code 2237962

loop_
_symmetry_equiv_pos_as_xyz
'x, y, z'
'-x, -y, -z'

loop_
_atom_site_type_symbol
_atom_site_label
_atom_site_fract_x
_atom_site_fract_y
_atom_site_fract_z
_atom_site_U_iso_or_equiv
_atom_site_adp_type
_atom_site_calc_flag
_atom_site_refinement_flags
_atom_site_occupancy
_atom_site_symmetry_multiplicity
N N1 0.2449(3) 0.99700(17) 0.92427(12) 0.0443(5) Uani d . 1 1
H H1 0.1787 1.0568 0.9532 0.053 Uiso calc R 1 1
N N2 -0.0037(3) 0.82637(19) 0.94609(13) 0.0523(5) Uani d . 1 1
N N3 0.7664(4) 1.3698(2) 0.86462(16) 0.0704(6) Uani d . 1 1
N N4 0.7252(3) 0.97632(17) 0.57580(12) 0.0452(5) Uani d . 1 1
H H4A 0.6651 1.0437 0.5450 0.054 Uiso calc R 1 1
N N5 0.4869(3) 0.80868(19) 0.55706(13) 0.0524(5) Uani d . 1 1
N N6 1.2240(4) 1.3404(2) 0.62691(16) 0.0710(6) Uani d . 1 1
C C1 0.4379(3) 1.0098(2) 0.88094(14) 0.0423(5) Uani d . 1 1
C C2 0.4911(3) 0.8951(2) 0.84219(15) 0.0493(6) Uani d . 1 1
H H2 0.6131 0.8780 0.8089 0.059 Uiso calc R 1 1
C C3 0.3285(3) 0.8067(2) 0.86152(15) 0.0435(5) Uani d . 1 1
C C4 0.2881(4) 0.6784(2) 0.84216(16) 0.0548(6) Uani d . 1 1
H H4 0.3826 0.6290 0.8083 0.066 Uiso calc R 1 1
C C5 0.1035(4) 0.6273(2) 0.87473(17) 0.0576(7) Uani d . 1 1
H H5 0.0713 0.5418 0.8630 0.069 Uiso calc R 1 1
C C6 -0.0344(4) 0.7025(2) 0.92484(17) 0.0589(7) Uani d . 1 1
H H6 -0.1580 0.6644 0.9454 0.071 Uiso calc R 1 1
C C7 0.1773(3) 0.8734(2) 0.91330(14) 0.0416(5) Uani d . 1 1
C C8 0.5755(5) 1.3615(3) 0.90108(19) 0.0712(8) Uani d . 1 1
H H8 0.5140 1.4376 0.9232 0.085 Uiso calc R 1 1
C C9 0.4636(4) 1.2481(2) 0.90816(18) 0.0603(7) Uani d . 1 1
H H9 0.3301 1.2493 0.9337 0.072 Uiso calc R 1 1
C C10 0.5497(3) 1.1326(2) 0.87731(14) 0.0445(5) Uani d . 1 1
C C11 0.7495(4) 1.1396(2) 0.84044(16) 0.0561(6) Uani d . 1 1
H H11 0.8162 1.0644 0.8193 0.067 Uiso calc R 1 1
C C12 0.8479(4) 1.2578(3) 0.83527(18) 0.0678(7) Uani d . 1 1
H H12 0.9811 1.2597 0.8094 0.081 Uiso calc R 1 1
C C13 0.9063(3) 0.9796(2) 0.61960(14) 0.0424(5) Uani d . 1 1
C C14 0.9524(3) 0.8542(2) 0.66219(15) 0.0485(6) Uani d . 1 1
H H14 1.0656 0.8293 0.6969 0.058 Uiso calc R 1 1
C C15 0.7970(3) 0.7688(2) 0.64396(14) 0.0436(5) Uani d . 1 1
C C16 0.7536(4) 0.6348(2) 0.66723(16) 0.0554(6) Uani d . 1 1
H H16 0.8395 0.5771 0.7035 0.066 Uiso calc R 1 1
C C17 0.5792(4) 0.5904(2) 0.63473(17) 0.0573(6) Uani d . 1 1
H H17 0.5454 0.5012 0.6486 0.069 Uiso calc R 1 1
C C18 0.4535(4) 0.6788(2) 0.58133(17) 0.0557(6) Uani d . 1 1
H H18 0.3366 0.6450 0.5607 0.067 Uiso calc R 1 1
C C19 0.6574(3) 0.8490(2) 0.58945(14) 0.0415(5) Uani d . 1 1
C C20 1.0412(5) 1.3402(3) 0.59264(18) 0.0692(8) Uani d . 1 1
H H20 0.9818 1.4225 0.5701 0.083 Uiso calc R 1 1
C C21 0.9327(4) 1.2275(2) 0.58795(16) 0.0566(6) Uani d . 1 1
H H21 0.8044 1.2350 0.5631 0.068 Uiso calc R 1 1
C C22 1.0152(3) 1.1027(2) 0.62031(14) 0.0444(5) Uani d . 1 1
C C23 1.2075(4) 1.1013(2) 0.65608(17) 0.0559(6) Uani d . 1 1
H H23 1.2712 1.0205 0.6787 0.067 Uiso calc R 1 1
C C24 1.3034(4) 1.2199(3) 0.65792(18) 0.0672(7) Uani d . 1 1
H H24 1.4319 1.2159 0.6824 0.081 Uiso calc R 1 1

loop_
_atom_site_aniso_label
_atom_site_aniso_U_11
_atom_site_aniso_U_22
_atom_site_aniso_U_33
_atom_site_aniso_U_12
_atom_site_aniso_U_13
_atom_site_aniso_U_23
N1 0.0419(10) 0.0413(11) 0.0508(11) -0.0013(8) 0.0011(9) -0.0113(8)
N2 0.0454(11) 0.0507(12) 0.0623(13) -0.0102(9) 0.0003(9) -0.0112(9)
N3 0.0765(16) 0.0626(16) 0.0714(15) -0.0247(13) -0.0063(12) 0.0053(12)
N4 0.0435(11) 0.0392(11) 0.0524(11) -0.0022(8) -0.0088(9) -0.0003(8)
N5 0.0511(12) 0.0480(12) 0.0583(12) -0.0112(9) -0.0108(9) 0.0003(9)
N6 0.0781(17) 0.0669(16) 0.0707(15) -0.0277(13) 0.0007(13) -0.0125(12)
C1 0.0354(12) 0.0475(14) 0.0435(13) -0.0009(10) -0.0020(10) -0.0034(10)
C2 0.0432(13) 0.0539(15) 0.0498(14) 0.0005(11) 0.0038(11) -0.0054(11)
C3 0.0457(13) 0.0409(13) 0.0441(13) 0.0020(10) -0.0037(10) -0.0057(10)
C4 0.0627(16) 0.0474(15) 0.0542(15) 0.0029(12) 0.0004(12) -0.0089(11)
C5 0.0703(17) 0.0414(14) 0.0629(16) -0.0094(12) -0.0066(13) -0.0096(11)
C6 0.0570(15) 0.0540(16) 0.0674(17) -0.0163(12) -0.0014(13) -0.0095(13)
C7 0.0408(12) 0.0412(13) 0.0439(13) -0.0038(10) -0.0064(10) -0.0062(10)
C8 0.080(2) 0.0510(17) 0.083(2) -0.0045(14) -0.0019(16) -0.0076(14)
C9 0.0568(15) 0.0499(16) 0.0747(18) -0.0087(12) 0.0038(13) -0.0109(13)
C10 0.0477(13) 0.0461(14) 0.0394(12) -0.0052(10) -0.0064(10) 0.0002(10)
C11 0.0500(14) 0.0573(16) 0.0607(16) -0.0104(12) 0.0045(12) -0.0049(12)
C12 0.0593(17) 0.076(2) 0.0665(18) -0.0216(15) 0.0066(13) 0.0018(15)
C13 0.0394(12) 0.0457(14) 0.0423(12) -0.0011(10) -0.0029(10) -0.0059(10)
C14 0.0448(13) 0.0499(15) 0.0509(14) 0.0019(11) -0.0111(11) -0.0034(11)
C15 0.0465(13) 0.0395(13) 0.0439(13) 0.0006(10) -0.0027(10) -0.0016(10)
C16 0.0632(16) 0.0461(15) 0.0559(15) 0.0016(12) -0.0070(12) -0.0009(11)
C17 0.0707(17) 0.0407(14) 0.0604(16) -0.0123(12) -0.0045(13) -0.0010(11)
C18 0.0556(15) 0.0524(16) 0.0595(15) -0.0157(12) -0.0078(12) -0.0004(12)
C19 0.0431(12) 0.0385(13) 0.0429(12) -0.0062(10) -0.0006(10) -0.0040(9)
C20 0.087(2) 0.0538(17) 0.0668(18) -0.0156(15) -0.0081(16) 0.0007(13)
C21 0.0595(15) 0.0505(15) 0.0601(16) -0.0079(12) -0.0115(12) -0.0013(12)
C22 0.0440(13) 0.0497(14) 0.0403(13) -0.0053(10) 0.0007(10) -0.0083(10)
C23 0.0494(14) 0.0582(16) 0.0618(16) -0.0072(12) -0.0079(12) -0.0093(12)
C24 0.0570(16) 0.082(2) 0.0658(18) -0.0206(15) -0.0063(13) -0.0156(15)

loop_
_atom_type_symbol
_atom_type_description
_atom_type_scat_dispersion_real
_atom_type_scat_dispersion_imag
_atom_type_scat_source
N N 0.0061 0.0033 'International Tables Vol C Tables 4.2.6.8 and 6.1.1.4'
C C 0.0033 0.0016 'International Tables Vol C Tables 4.2.6.8 and 6.1.1.4'
H H 0.0000 0.0000 'International Tables Vol C Tables 4.2.6.8 and 6.1.1.4'

loop_
_geom_angle_atom_site_label_1
_geom_angle_atom_site_label_2
_geom_angle_atom_site_label_3
_geom_angle
C7 N1 C1 108.49(17)
C7 N1 H1 125.8
C1 N1 H1 125.8
C7 N2 C6 113.4(2)
C12 N3 C8 115.3(2)
C19 N4 C13 108.82(17)
C19 N4 H4A 125.6
C13 N4 H4A 125.6
C19 N5 C18 113.62(19)
C20 N6 C24 115.3(2)
C2 C1 N1 108.75(19)
C2 C1 C10 129.1(2)
N1 C1 C10 122.06(19)
C1 C2 C3 108.01(19)
C1 C2 H2 126.0
C3 C2 H2 126.0
C4 C3 C7 117.2(2)
C4 C3 C2 136.3(2)
C7 C3 C2 106.46(19)
C5 C4 C3 117.6(2)
C5 C4 H4 121.2
C3 C4 H4 121.2
C4 C5 C6 120.1(2)
C4 C5 H5 119.9
C6 C5 H5 119.9
N2 C6 C5 125.0(2)
N2 C6 H6 117.5
C5 C6 H6 117.5
N2 C7 N1 125.10(19)
N2 C7 C3 126.6(2)
N1 C7 C3 108.29(18)
N3 C8 C9 124.4(3)
N3 C8 H8 117.8
C9 C8 H8 117.8
C8 C9 C10 119.7(2)
C8 C9 H9 120.1
C10 C9 H9 120.1
C9 C10 C11 116.3(2)
C9 C10 C1 122.5(2)
C11 C10 C1 121.1(2)
C12 C11 C10 119.7(2)
C12 C11 H11 120.1
C10 C11 H11 120.1
N3 C12 C11 124.5(3)
N3 C12 H12 117.7
C11 C12 H12 117.7
C14 C13 N4 108.76(19)
C14 C13 C22 128.8(2)
N4 C13 C22 122.39(19)
C13 C14 C15 107.79(19)
C13 C14 H14 126.1
C15 C14 H14 126.1
C16 C15 C19 117.3(2)
C16 C15 C14 136.3(2)
C19 C15 C14 106.40(18)
C17 C16 C15 117.6(2)
C17 C16 H16 121.2
C15 C16 H16 121.2
C16 C17 C18 119.9(2)
C16 C17 H17 120.0
C18 C17 H17 120.0
N5 C18 C17 125.2(2)
N5 C18 H18 117.4
C17 C18 H18 117.4
N5 C19 N4 125.41(19)
N5 C19 C15 126.4(2)
N4 C19 C15 108.23(18)
N6 C20 C21 124.8(3)
N6 C20 H20 117.6
C21 C20 H20 117.6
C20 C21 C22 119.7(2)
C20 C21 H21 120.2
C22 C21 H21 120.2
C21 C22 C23 116.1(2)
C21 C22 C13 122.5(2)
C23 C22 C13 121.3(2)
C24 C23 C22 119.7(2)
C24 C23 H23 120.1
C22 C23 H23 120.1
N6 C24 C23 124.3(2)
N6 C24 H24 117.8
C23 C24 H24 117.8

loop_
_geom_bond_atom_site_label_1
_geom_bond_atom_site_label_2
_geom_bond_distance
N1 C7 1.366(2)
N1 C1 1.384(2)
N1 H1 0.8600
N2 C7 1.338(3)
N2 C6 1.343(3)
N3 C12 1.329(3)
N3 C8 1.332(3)
N4 C19 1.362(3)
N4 C13 1.382(2)
N4 H4A 0.8600
N5 C19 1.334(3)
N5 C18 1.336(3)
N6 C20 1.324(3)
N6 C24 1.336(3)
C1 C2 1.362(3)
C1 C10 1.457(3)
C2 C3 1.413(3)
C2 H2 0.9300
C3 C4 1.390(3)
C3 C7 1.403(3)
C4 C5 1.373(3)
C4 H4 0.9300
C5 C6 1.381(3)
C5 H5 0.9300
C6 H6 0.9300
C8 C9 1.373(3)
C8 H8 0.9300
C9 C10 1.378(3)
C9 H9 0.9300
C10 C11 1.387(3)
C11 C12 1.368(3)
C11 H11 0.9300
C12 H12 0.9300
C13 C14 1.367(3)
C13 C22 1.457(3)
C14 C15 1.416(3)
C14 H14 0.9300
C15 C16 1.388(3)
C15 C19 1.408(3)
C16 C17 1.373(3)
C16 H16 0.9300
C17 C18 1.384(3)
C17 H17 0.9300
C18 H18 0.9300
C20 C21 1.374(3)
C20 H20 0.9300
C21 C22 1.384(3)
C21 H21 0.9300
C22 C23 1.390(3)
C23 C24 1.375(3)
C23 H23 0.9300
C24 H24 0.9300

loop_
_geom_hbond_atom_site_label_D
_geom_hbond_atom_site_label_H
_geom_hbond_atom_site_label_A
_geom_hbond_site_symmetry_A
_geom_hbond_distance_DH
_geom_hbond_distance_HA
_geom_hbond_distance_DA
_geom_hbond_angle_DHA
N1 H1 N2 2_577 0.86 2.22 3.061(3) 167.0
N4 H4A N5 2_676 0.86 2.22 3.066(3) 168.6

loop_
_geom_torsion_atom_site_label_1
_geom_torsion_atom_site_label_2
_geom_torsion_atom_site_label_3
_geom_torsion_atom_site_label_4
_geom_torsion
C7 N1 C1 C2 0.5(2)
C7 N1 C1 C10 177.80(18)
N1 C1 C2 C3 -0.2(2)
C10 C1 C2 C3 -177.3(2)
C1 C2 C3 C4 179.9(2)
C1 C2 C3 C7 -0.1(2)
C7 C3 C4 C5 0.3(3)
C2 C3 C4 C5 -179.7(2)
C3 C4 C5 C6 0.0(4)
C7 N2 C6 C5 0.4(3)
C4 C5 C6 N2 -0.3(4)
C6 N2 C7 N1 179.2(2)
C6 N2 C7 C3 -0.1(3)
C1 N1 C7 N2 -179.9(2)
C1 N1 C7 C3 -0.5(2)
C4 C3 C7 N2 -0.2(3)
C2 C3 C7 N2 179.8(2)
C4 C3 C7 N1 -179.60(18)
C2 C3 C7 N1 0.4(2)
C12 N3 C8 C9 -0.9(4)
N3 C8 C9 C10 0.8(4)
C8 C9 C10 C11 0.2(4)
C8 C9 C10 C1 -178.6(2)
C2 C1 C10 C9 170.0(2)
N1 C1 C10 C9 -6.7(3)
C2 C1 C10 C11 -8.7(4)
N1 C1 C10 C11 174.5(2)
C9 C10 C11 C12 -0.9(3)
C1 C10 C11 C12 177.9(2)
C8 N3 C12 C11 0.0(4)
C10 C11 C12 N3 0.9(4)
C19 N4 C13 C14 -0.7(2)
C19 N4 C13 C22 -178.17(19)
N4 C13 C14 C15 0.6(2)
C22 C13 C14 C15 177.8(2)
C13 C14 C15 C16 -179.2(3)
C13 C14 C15 C19 -0.3(2)
C19 C15 C16 C17 0.5(3)
C14 C15 C16 C17 179.3(2)
C15 C16 C17 C18 -0.4(4)
C19 N5 C18 C17 0.0(3)
C16 C17 C18 N5 0.1(4)
C18 N5 C19 N4 -179.1(2)
C18 N5 C19 C15 0.2(3)
C13 N4 C19 N5 180.0(2)
C13 N4 C19 C15 0.6(2)
C16 C15 C19 N5 -0.5(3)
C14 C15 C19 N5 -179.6(2)
C16 C15 C19 N4 178.96(19)
C14 C15 C19 N4 -0.2(2)
C24 N6 C20 C21 0.4(4)
N6 C20 C21 C22 -0.3(4)
C20 C21 C22 C23 -0.1(3)
C20 C21 C22 C13 178.4(2)
C14 C13 C22 C21 -168.3(2)
N4 C13 C22 C21 8.6(3)
C14 C13 C22 C23 10.1(3)
N4 C13 C22 C23 -173.0(2)
C21 C22 C23 C24 0.2(3)
C13 C22 C23 C24 -178.2(2)
C20 N6 C24 C23 -0.2(4)
C22 C23 C24 N6 -0.1(4)
